data_7033195
loop_
_publ_author_name
'Fuller, Rebecca O.'
'Koutsantonis, George A.'
'Lozi\'c, Ivan'
'Ogden, Mark I.'
'Skelton, Brian W.'

_publ_section_title
;
 Manganese-calcium clusters supported by calixarenes.
;
_journal_issue 5
_journal_name_full 'Dalton transactions (Cambridge, England : 2003)'
_journal_page_first 2132
_journal_page_last 2137
_journal_paper_doi 10.1039/c4dt02952f
_journal_volume 44
_journal_year 2015
_chemical_formula_moiety 'C96 H130 Mn4 O14 S4, 2.5(C2 H3 N)'
_chemical_formula_sum 'C101 H137.5 Mn4 N2.5 O14 S4'
_chemical_formula_weight 1958.61
_chemical_name_systematic
;
 ?
;
_space_group_IT_number 2
_symmetry_cell_setting triclinic
_symmetry_space_group_name_Hall '-P 1'
_symmetry_space_group_name_H-M 'P -1'
_atom_sites_solution_hydrogens geom
_atom_sites_solution_primary direct
_atom_sites_solution_secondary difmap
_audit_creation_date 2009-12-06T11:17:44-00:00
_audit_creation_method 'WinGX routine CIF_UPDATE'
_audit_update_record
;
2014-10-28 deposited with the CCDC.
2014-11-21 downloaded from the CCDC.
;
_cell_angle_alpha 88.406(3)
_cell_angle_beta 86.173(3)
_cell_angle_gamma 86.900(3)
_cell_formula_units_Z 2
_cell_length_a 11.7551(4)
_cell_length_b 20.5583(7)
_cell_length_c 21.0755(7)
_cell_measurement_reflns_used 12110
_cell_measurement_temperature 100(2)
_cell_measurement_theta_max 29.1543
_cell_measurement_theta_min 3.4742
_cell_volume 5072.9(3)
_computing_cell_refinement
;
        CrysAlisPro, Oxford Diffraction Ltd.,
        Version 1.171.33.41 (release 06-05-2009 CrysAlis171 .NET)
        (compiled May  6 2009,17:20:42)
;
_computing_data_collection
;
        CrysAlisPro, Oxford Diffraction Ltd.,
        Version 1.171.33.41 (release 06-05-2009 CrysAlis171 .NET)
        (compiled May  6 2009,17:20:42)
;
_computing_data_reduction
;
        CrysAlisPro, Oxford Diffraction Ltd.,
        Version 1.171.33.41 (release 06-05-2009 CrysAlis171 .NET)
        (compiled May  6 2009,17:20:42)
;
_computing_molecular_graphics 'OrtepII (Johnson, C. K. (1976)'
_computing_publication_material 'WinGX Farrugia, L. J. (1999)'
_computing_structure_refinement 'SHELXL-97 (Sheldrick, 2008)'
_computing_structure_solution 'SIR92 (Altomare et al., 1994)'
_diffrn_ambient_temperature 100(2)
_diffrn_detector_area_resol_mean 10.4738
_diffrn_measured_fraction_theta_full 0.986
_diffrn_measured_fraction_theta_max 0.866
_diffrn_measurement_device_type 'Oxford Diffraction Gemini diffractometer'
_diffrn_measurement_method '\w scans'
_diffrn_orient_matrix_UB_11 0.0599730045
_diffrn_orient_matrix_UB_12 0.0001506715
_diffrn_orient_matrix_UB_13 0.0020763286
_diffrn_orient_matrix_UB_21 0.0081538648
_diffrn_orient_matrix_UB_22 -0.0216057529
_diffrn_orient_matrix_UB_23 -0.0257820706
_diffrn_orient_matrix_UB_31 0.0021559318
_diffrn_orient_matrix_UB_32 0.0270039527
_diffrn_orient_matrix_UB_33 -0.0216549748
_diffrn_radiation_monochromator graphite
_diffrn_radiation_type MoK\a
_diffrn_radiation_wavelength 0.71073
_diffrn_reflns_av_R_equivalents 0.0709
_diffrn_reflns_av_unetI/netI 0.2203
_diffrn_reflns_limit_h_max 15
_diffrn_reflns_limit_h_min -15
_diffrn_reflns_limit_k_max 26
_diffrn_reflns_limit_k_min -26
_diffrn_reflns_limit_l_max 28
_diffrn_reflns_limit_l_min -22
_diffrn_reflns_number 55451
_diffrn_reflns_theta_full 27
_diffrn_reflns_theta_max 29.22
_diffrn_reflns_theta_min 3.48
_exptl_absorpt_coefficient_mu 0.628
_exptl_absorpt_correction_T_max 1
_exptl_absorpt_correction_T_min 0.98134
_exptl_absorpt_correction_type multi-scan
_exptl_absorpt_process_details
;
        CrysAlisPro, Oxford Diffraction Ltd.,
        Empirical absorption correction using spherical harmonics,
 implemented in SCALE3 ABSPACK scaling algorithm.
;
_exptl_crystal_colour dark_purple
_exptl_crystal_density_diffrn 1.282
_exptl_crystal_density_method 'not measured'
_exptl_crystal_description long_plates
_exptl_crystal_F_000 2074
_exptl_crystal_size_max 0.52
_exptl_crystal_size_mid 0.06
_exptl_crystal_size_min 0.02
_refine_diff_density_max 1.254
_refine_diff_density_min -0.604
_refine_diff_density_rms 0.075
_refine_ls_extinction_method none
_refine_ls_goodness_of_fit_ref 0.784
_refine_ls_hydrogen_treatment mixed
_refine_ls_matrix_type full
_refine_ls_number_parameters 1200
_refine_ls_number_reflns 23826
_refine_ls_number_restraints 41
_refine_ls_restrained_S_all 0.784
_refine_ls_R_factor_all 0.1315
_refine_ls_R_factor_gt 0.0508
_refine_ls_shift/su_max 0.009
_refine_ls_shift/su_mean 0
_refine_ls_structure_factor_coef Fsqd
_refine_ls_weighting_details 'calc w=1/[\s^2^(Fo^2^)+(0.0322P)^2^] where P=(Fo^2^+2Fc^2^)/3'
_refine_ls_weighting_scheme calc
_refine_ls_wR_factor_gt 0.0841
_refine_ls_wR_factor_ref 0.0939
_reflns_number_gt 10987
_reflns_number_total 23826
_reflns_threshold_expression I>2\s(I)
_cod_data_source_file c4dt02952f2.cif
_cod_data_source_block gk258i
_cod_depositor_comments 'Adding full bibliography for 7033192--7033199.cif.'
_cod_original_sg_symbol_Hall '-p 1'
_cod_original_formula_sum 'C101 H137.50 Mn4 N2.50 O14 S4'
_cod_database_code 7033195

loop_
_symmetry_equiv_pos_as_xyz
'x, y, z'
'-x, -y, -z'

loop_
_atom_site_label
_atom_site_type_symbol
_atom_site_fract_x
_atom_site_fract_y
_atom_site_fract_z
_atom_site_U_iso_or_equiv
_atom_site_adp_type
_atom_site_occupancy
_atom_site_symmetry_multiplicity
_atom_site_calc_flag
_atom_site_refinement_flags
_atom_site_disorder_assembly
_atom_site_disorder_group
Mn1 Mn 0.96825(4) 0.02208(2) 0.87114(2) 0.01323(12) Uani 1 1 d . . .
Mn2 Mn 0.86332(4) -0.01850(2) 1.01294(2) 0.01349(12) Uani 1 1 d . . .
Mn3 Mn 0.52912(4) 0.47992(2) 0.36796(2) 0.01427(12) Uani 1 1 d . . .
Mn4 Mn 0.63960(4) 0.48420(2) 0.50562(2) 0.01415(12) Uani 1 1 d . . .
O11 O 0.84517(16) 0.05133(9) 0.93293(9) 0.0129(5) Uani 1 1 d . . .
C11 C 0.7744(3) 0.10417(14) 0.92034(14) 0.0125(7) Uani 1 1 d . . .
C12 C 0.8024(2) 0.16636(14) 0.93774(14) 0.0122(7) Uani 1 1 d . . .
C13 C 0.7311(3) 0.22018(14) 0.92293(15) 0.0156(7) Uani 1 1 d . . .
H13 H 0.7507 0.2621 0.935 0.019 Uiso 1 1 calc R . .
C14 C 0.6321(3) 0.21477(15) 0.89114(15) 0.0159(7) Uani 1 1 d . . .
C141 C 0.5642(3) 0.27698(15) 0.87118(16) 0.0218(8) Uani 1 1 d . . .
C142 C 0.4568(3) 0.26184(17) 0.8383(2) 0.0442(12) Uani 1 1 d . . .
H14A H 0.4134 0.3026 0.8287 0.066 Uiso 1 1 calc R . .
H14B H 0.4094 0.234 0.8664 0.066 Uiso 1 1 calc R . .
H14C H 0.4787 0.2392 0.7987 0.066 Uiso 1 1 calc R . .
C143 C 0.6406(3) 0.31594(17) 0.82472(18) 0.0395(11) Uani 1 1 d . . .
H14D H 0.6681 0.2886 0.7889 0.059 Uiso 1 1 calc R . .
H14E H 0.7059 0.3299 0.8465 0.059 Uiso 1 1 calc R . .
H14F H 0.597 0.3543 0.8089 0.059 Uiso 1 1 calc R . .
C144 C 0.5293(3) 0.31865(15) 0.92883(17) 0.0282(9) Uani 1 1 d . . .
H14G H 0.4857 0.358 0.9152 0.042 Uiso 1 1 calc R . .
H14H H 0.5978 0.3311 0.9486 0.042 Uiso 1 1 calc R . .
H14I H 0.4819 0.2937 0.9597 0.042 Uiso 1 1 calc R . .
C15 C 0.6040(3) 0.15203(14) 0.87606(15) 0.0151(7) Uani 1 1 d . . .
H15 H 0.5353 0.1467 0.8559 0.018 Uiso 1 1 calc R . .
C16 C 0.6740(3) 0.09693(14) 0.88976(14) 0.0129(7) Uani 1 1 d . . .
C1 C 0.6439(3) 0.03058(14) 0.86756(15) 0.0146(7) Uani 1 1 d . . .
H1A H 0.6775 -0.0041 0.8952 0.018 Uiso 1 1 calc R . .
H1B H 0.5599 0.0275 0.8709 0.018 Uiso 1 1 calc R . .
O21 O 1.06873(16) 0.08142(9) 0.90940(9) 0.0124(5) Uani 1 1 d . . .
C21 C 1.0771(3) 0.14502(14) 0.88940(15) 0.0149(7) Uani 1 1 d . . .
C22 C 1.1554(2) 0.16175(14) 0.84031(15) 0.0139(7) Uani 1 1 d . . .
C23 C 1.1611(3) 0.22720(14) 0.82144(15) 0.0153(7) Uani 1 1 d . . .
H23 H 1.2141 0.2384 0.7874 0.018 Uiso 1 1 calc R . .
C24 C 1.0924(3) 0.27687(14) 0.85026(15) 0.0153(7) Uani 1 1 d . . .
C241 C 1.0990(3) 0.34939(14) 0.83034(16) 0.0202(8) Uani 1 1 d . . .
C242 C 1.1759(3) 0.35938(15) 0.77065(16) 0.0267(9) Uani 1 1 d . . .
H24A H 1.2539 0.3433 0.7784 0.04 Uiso 1 1 calc R . .
H24B H 1.1756 0.4059 0.7591 0.04 Uiso 1 1 calc R . .
H24C H 1.1481 0.3354 0.7358 0.04 Uiso 1 1 calc R . .
C243 C 0.9784(3) 0.37839(15) 0.81699(17) 0.0275(9) Uani 1 1 d . . .
H24D H 0.9829 0.4245 0.8043 0.041 Uiso 1 1 calc R . .
H24E H 0.9275 0.3745 0.8555 0.041 Uiso 1 1 calc R . .
H24F H 0.9483 0.3546 0.7826 0.041 Uiso 1 1 calc R . .
C244 C 1.1443(3) 0.38619(15) 0.88560(17) 0.0282(9) Uani 1 1 d . . .
H24G H 1.2199 0.3674 0.895 0.042 Uiso 1 1 calc R . .
H24H H 1.0918 0.3822 0.9235 0.042 Uiso 1 1 calc R . .
H24I H 1.15 0.4323 0.8734 0.042 Uiso 1 1 calc R . .
C25 C 1.0162(3) 0.25829(14) 0.89895(15) 0.0144(7) Uani 1 1 d . . .
H25 H 0.9686 0.2911 0.9197 0.017 Uiso 1 1 calc R . .
C26 C 1.0053(2) 0.19384(14) 0.91924(15) 0.0129(7) Uani 1 1 d . . .
C2 C 0.9130(3) 0.17632(14) 0.96854(14) 0.0142(7) Uani 1 1 d . . .
H2A H 0.9006 0.2116 0.9997 0.017 Uiso 1 1 calc R . .
H2B H 0.9372 0.1359 0.9917 0.017 Uiso 1 1 calc R . .
O31 O 1.08772(16) -0.00005(9) 0.80877(10) 0.0138(5) Uani 1 1 d . . .
C31 C 1.1003(2) 0.03381(14) 0.75373(15) 0.0130(7) Uani 1 1 d . . .
C32 C 1.0453(2) 0.01503(14) 0.70012(15) 0.0139(7) Uani 1 1 d . . .
C33 C 1.0639(3) 0.04915(14) 0.64330(15) 0.0155(8) Uani 1 1 d . . .
H33 H 1.0276 0.0356 0.6073 0.019 Uiso 1 1 calc R . .
C34 C 1.1327(3) 0.10216(14) 0.63576(15) 0.0150(7) Uani 1 1 d . . .
C341 C 1.1468(3) 0.13707(16) 0.57081(16) 0.0218(8) Uani 1 1 d . . .
C342 C 1.2116(3) 0.19901(16) 0.57276(17) 0.0303(9) Uani 1 1 d . . .
H34A H 1.1705 0.2294 0.6023 0.045 Uiso 1 1 calc R . .
H34B H 1.218 0.2193 0.5301 0.045 Uiso 1 1 calc R . .
H34C H 1.2881 0.1882 0.5871 0.045 Uiso 1 1 calc R . .
C343 C 1.0286(3) 0.15593(16) 0.54670(16) 0.0282(9) Uani 1 1 d . . .
H34D H 0.9884 0.1164 0.5401 0.042 Uiso 1 1 calc R . .
H34E H 1.0377 0.1807 0.5064 0.042 Uiso 1 1 calc R . .
H34F H 0.9843 0.1828 0.5782 0.042 Uiso 1 1 calc R . .
C344 C 1.2117(3) 0.08989(17) 0.52330(16) 0.0285(9) Uani 1 1 d . . .
H34G H 1.2855 0.0757 0.5394 0.043 Uiso 1 1 calc R . .
H34H H 1.2241 0.1123 0.482 0.043 Uiso 1 1 calc R . .
H34I H 1.1665 0.0519 0.5185 0.043 Uiso 1 1 calc R . .
C35 C 1.1858(2) 0.11986(14) 0.68949(15) 0.0143(7) Uani 1 1 d . . .
H35 H 1.233 0.156 0.6861 0.017 Uiso 1 1 calc R . .
C36 C 1.1724(2) 0.08686(14) 0.74782(15) 0.0119(7) Uani 1 1 d . . .
C3 C 1.2291(3) 0.10971(14) 0.80499(14) 0.0152(7) Uani 1 1 d . . .
H3A H 1.3035 0.1274 0.7908 0.018 Uiso 1 1 calc R . .
H3B H 1.2438 0.0721 0.8342 0.018 Uiso 1 1 calc R . .
O41 O 0.86494(17) -0.02932(9) 0.83214(10) 0.0148(5) Uani 1 1 d . . .
C41 C 0.8002(3) -0.00602(13) 0.78525(16) 0.0141(7) Uani 1 1 d . . .
C42 C 0.6885(3) 0.02092(13) 0.79977(15) 0.0131(7) Uani 1 1 d . . .
C43 C 0.6232(3) 0.04299(14) 0.75020(15) 0.0151(7) Uani 1 1 d . . .
H43 H 0.5479 0.0605 0.7603 0.018 Uiso 1 1 calc R . .
C44 C 0.6628(3) 0.04073(14) 0.68635(16) 0.0161(8) Uani 1 1 d . . .
C441 C 0.5943(3) 0.06923(16) 0.63214(16) 0.0221(8) Uani 1 1 d . . .
C442 C 0.5962(3) 0.02074(18) 0.57804(17) 0.0359(10) Uani 1 1 d . . .
H44A H 0.5626 -0.0196 0.5941 0.054 Uiso 1 1 calc R . .
H44B H 0.6752 0.0111 0.5618 0.054 Uiso 1 1 calc R . .
H44C H 0.5519 0.0397 0.5437 0.054 Uiso 1 1 calc R . .
C443 C 0.6493(3) 0.13051(17) 0.60690(18) 0.0379(10) Uani 1 1 d . . .
H44D H 0.6068 0.1495 0.5719 0.057 Uiso 1 1 calc R . .
H44E H 0.7284 0.1197 0.5915 0.057 Uiso 1 1 calc R . .
H44F H 0.6484 0.162 0.641 0.057 Uiso 1 1 calc R . .
C444 C 0.4701(3) 0.0855(2) 0.65371(17) 0.0388(11) Uani 1 1 d . . .
H44G H 0.4351 0.0461 0.6712 0.058 Uiso 1 1 calc R . .
H44H H 0.4288 0.1023 0.6173 0.058 Uiso 1 1 calc R . .
H44I H 0.4663 0.1186 0.6865 0.058 Uiso 1 1 calc R . .
C45 C 0.7732(3) 0.01289(14) 0.67372(16) 0.0167(7) Uani 1 1 d . . .
H45 H 0.8027 0.0101 0.6308 0.02 Uiso 1 1 calc R . .
C46 C 0.8409(2) -0.01068(14) 0.72146(16) 0.0138(7) Uani 1 1 d . . .
C4 C 0.9613(2) -0.03772(14) 0.70527(15) 0.0163(8) Uani 1 1 d . . .
H4A H 0.9835 -0.07 0.7386 0.02 Uiso 1 1 calc R . .
H4B H 0.9638 -0.0605 0.6644 0.02 Uiso 1 1 calc R . .
O1 O 1.01168(18) -0.04057(10) 0.94567(10) 0.0156(5) Uani 1 1 d D . .
H1 H 1.030(3) -0.0773(10) 0.9367(15) 0.023 Uiso 1 1 d D . .
O2 O 0.76433(18) -0.09482(9) 0.98244(10) 0.0207(5) Uani 1 1 d . . .
S2 S 0.81417(7) -0.15919(4) 0.95781(4) 0.0221(2) Uani 1 1 d . . .
C201 C 0.7351(3) -0.21820(16) 1.00254(18) 0.0349(10) Uani 1 1 d . . .
H20A H 0.7563 -0.2192 1.0467 0.052 Uiso 1 1 calc R . .
H20B H 0.7521 -0.2612 0.9842 0.052 Uiso 1 1 calc R . .
H20C H 0.6532 -0.2067 1.0013 0.052 Uiso 1 1 calc R . .
C202 C 0.7555(3) -0.16731(16) 0.88305(16) 0.0306(9) Uani 1 1 d . . .
H20D H 0.6721 -0.1624 0.8884 0.046 Uiso 1 1 calc R . .
H20E H 0.7781 -0.2104 0.8663 0.046 Uiso 1 1 calc R . .
H20F H 0.784 -0.1336 0.8532 0.046 Uiso 1 1 calc R . .
O3 O 0.71322(17) 0.02230(10) 1.06218(10) 0.0225(6) Uani 1 1 d . . .
S3 S 0.69587(7) 0.08985(4) 1.08978(5) 0.0254(2) Uani 1 1 d . . .
C301 C 0.6418(3) 0.07557(17) 1.16974(17) 0.0345(10) Uani 1 1 d . . .
H30A H 0.5748 0.0492 1.1699 0.052 Uiso 1 1 calc R . .
H30B H 0.62 0.1173 1.1897 0.052 Uiso 1 1 calc R . .
H30C H 0.7008 0.0523 1.1936 0.052 Uiso 1 1 calc R . .
C302 C 0.5691(3) 0.12372(16) 1.05776(17) 0.0285(9) Uani 1 1 d . . .
H30D H 0.5835 0.1324 1.012 0.043 Uiso 1 1 calc R . .
H30E H 0.5455 0.1646 1.0789 0.043 Uiso 1 1 calc R . .
H30F H 0.5084 0.0929 1.0646 0.043 Uiso 1 1 calc R . .
N401 N 0.9647(3) 0.26718(16) 0.67867(16) 0.0425(9) Uani 1 1 d . . .
C401 C 0.9316(3) 0.22628(19) 0.71244(19) 0.0304(10) Uani 1 1 d . . .
C402 C 0.8889(3) 0.17472(17) 0.75431(18) 0.0342(10) Uani 1 1 d . . .
H40A H 0.8062 0.173 0.7515 0.051 Uiso 1 1 calc R . .
H40B H 0.9052 0.1834 0.7982 0.051 Uiso 1 1 calc R . .
H40C H 0.9263 0.1329 0.7416 0.051 Uiso 1 1 calc R . .
O51 O 0.61146(16) 0.42006(9) 0.42490(9) 0.0125(5) Uani 1 1 d . . .
C51 C 0.6380(3) 0.35647(14) 0.41148(14) 0.0137(7) Uani 1 1 d U . .
C52 C 0.5629(2) 0.30830(14) 0.43118(14) 0.0114(7) Uani 1 1 d U . .
C53 C 0.5918(3) 0.24317(14) 0.41745(15) 0.0163(8) Uani 1 1 d . . .
H53 H 0.5405 0.2109 0.4317 0.02 Uiso 1 1 calc R . .
C54 C 0.6934(3) 0.22393(14) 0.38357(15) 0.0170(8) Uani 1 1 d . . .
C541 C 0.7250(3) 0.15180(15) 0.36887(18) 0.0263(9) Uani 1 1 d . . .
C542 C 0.8049(3) 0.12359(16) 0.41911(18) 0.0395(11) Uani 1 1 d . . .
H54A H 0.7652 0.126 0.4614 0.059 Uiso 1 1 calc R . .
H54B H 0.8734 0.1488 0.418 0.059 Uiso 1 1 calc R . .
H54C H 0.8268 0.078 0.4098 0.059 Uiso 1 1 calc R . .
C543 C 0.6201(3) 0.11166(18) 0.3707(3) 0.0515(17) Uani 1 1 d . . .
H54D H 0.5812 0.1131 0.4133 0.078 Uiso 1 1 calc R . .
H54E H 0.6433 0.0664 0.3607 0.078 Uiso 1 1 calc R . .
H54F H 0.5682 0.1295 0.3394 0.078 Uiso 1 1 calc R . .
C544 C 0.7878(3) 0.14598(16) 0.30336(17) 0.0314(10) Uani 1 1 d . . .
H54G H 0.7994 0.0999 0.2927 0.047 Uiso 1 1 calc R . .
H54H H 0.862 0.1654 0.3038 0.047 Uiso 1 1 calc R . .
H54I H 0.7424 0.1689 0.2715 0.047 Uiso 1 1 calc R . .
C55 C 0.7666(3) 0.27269(14) 0.36517(15) 0.0155(7) Uani 1 1 d . . .
H55 H 0.8374 0.2608 0.343 0.019 Uiso 1 1 calc R . .
C56 C 0.7415(2) 0.33790(14) 0.37755(14) 0.0116(7) Uani 1 1 d U . .
C5 C 0.8187(2) 0.39006(14) 0.35050(14) 0.0144(7) Uani 1 1 d . . .
H5A H 0.8106 0.4285 0.3781 0.017 Uiso 1 1 calc R . .
H5B H 0.8993 0.3732 0.3493 0.017 Uiso 1 1 calc R . .
O61 O 0.38561(16) 0.45284(9) 0.41195(9) 0.0114(5) Uani 1 1 d . . .
C61 C 0.3319(2) 0.40129(14) 0.39052(14) 0.0121(7) Uani 1 1 d U . .
C62 C 0.2516(2) 0.41051(13) 0.34450(14) 0.0107(7) Uani 1 1 d U . .
C63 C 0.2012(2) 0.35670(14) 0.32145(14) 0.0135(7) Uani 1 1 d . . .
H63 H 0.1475 0.3635 0.2898 0.016 Uiso 1 1 calc R . .
C64 C 0.2271(2) 0.29279(14) 0.34339(14) 0.0120(7) Uani 1 1 d . . .
C641 C 0.1740(3) 0.23316(14) 0.31875(15) 0.0161(8) Uani 1 1 d . . .
C642 C 0.1017(3) 0.24963(15) 0.26284(16) 0.0231(8) Uani 1 1 d . . .
H64A H 0.0714 0.2097 0.2479 0.035 Uiso 1 1 calc R . .
H64B H 0.1487 0.2697 0.2283 0.035 Uiso 1 1 calc R . .
H64C H 0.0382 0.2802 0.2762 0.035 Uiso 1 1 calc R . .
C643 C 0.2682(3) 0.18151(15) 0.29791(17) 0.0255(9) Uani 1 1 d . . .
H64D H 0.3118 0.1678 0.3345 0.038 Uiso 1 1 calc R . .
H64E H 0.3194 0.2002 0.2645 0.038 Uiso 1 1 calc R . .
H64F H 0.2332 0.1437 0.2816 0.038 Uiso 1 1 calc R . .
C644 C 0.0976(3) 0.20462(16) 0.37317(17) 0.0268(9) Uani 1 1 d . . .
H64G H 0.0374 0.2372 0.3865 0.04 Uiso 1 1 calc R . .
H64H H 0.1437 0.1926 0.4092 0.04 Uiso 1 1 calc R . .
H64I H 0.0629 0.1659 0.3586 0.04 Uiso 1 1 calc R . .
C65 C 0.3051(2) 0.28573(14) 0.39074(14) 0.0137(7) Uani 1 1 d . . .
H65 H 0.3231 0.2432 0.4073 0.016 Uiso 1 1 calc R . .
C66 C 0.3574(2) 0.33795(14) 0.41472(14) 0.0107(7) Uani 1 1 d U . .
C6 C 0.4464(2) 0.32580(14) 0.46298(14) 0.0123(7) Uani 1 1 d . . .
H6A H 0.4507 0.3654 0.4882 0.015 Uiso 1 1 calc R . .
H6B H 0.4234 0.2899 0.4925 0.015 Uiso 1 1 calc R . .
O71 O 0.44479(17) 0.52977(9) 0.30936(10) 0.0146(5) Uani 1 1 d . . .
C71 C 0.4069(3) 0.50946(13) 0.25486(15) 0.0133(7) Uani 1 1 d . . .
C72 C 0.4750(2) 0.51381(13) 0.19788(15) 0.0119(7) Uani 1 1 d . A .
C73 C 0.4312(3) 0.49640(13) 0.14144(15) 0.0131(7) Uani 1 1 d . . .
H73 H 0.4782 0.4994 0.1031 0.016 Uiso 1 1 calc R . .
C74 C 0.3214(3) 0.47469(14) 0.13876(15) 0.0148(7) Uani 1 1 d . . .
C741 C 0.2734(3) 0.45491(15) 0.07652(15) 0.0183(8) Uani 1 1 d . . .
C742 C 0.2528(3) 0.38146(16) 0.08048(18) 0.0380(10) Uani 1 1 d . . .
H74A H 0.2185 0.3688 0.0418 0.057 Uiso 1 1 calc R . .
H74B H 0.2011 0.3722 0.1177 0.057 Uiso 1 1 calc R . .
H74C H 0.3257 0.3567 0.0844 0.057 Uiso 1 1 calc R . .
C743 C 0.3519(3) 0.46868(18) 0.01836(17) 0.0334(10) Uani 1 1 d . . .
H74D H 0.3665 0.5152 0.0158 0.05 Uiso 1 1 calc R . .
H74E H 0.3158 0.4566 -0.0199 0.05 Uiso 1 1 calc R . .
H74F H 0.4243 0.4432 0.0215 0.05 Uiso 1 1 calc R . .
C744 C 0.1576(3) 0.49257(18) 0.06773(17) 0.0330(10) Uani 1 1 d . . .
H74G H 0.1692 0.5394 0.0646 0.05 Uiso 1 1 calc R . .
H74H H 0.1044 0.4835 0.1043 0.05 Uiso 1 1 calc R . .
H74I H 0.1259 0.4787 0.0288 0.05 Uiso 1 1 calc R . .
C75 C 0.2564(3) 0.47054(13) 0.19643(15) 0.0144(7) Uani 1 1 d . . .
H75 H 0.1814 0.4555 0.1963 0.017 Uiso 1 1 calc R . .
C76 C 0.2959(3) 0.48739(13) 0.25394(15) 0.0124(7) Uani 1 1 d . . .
C7 C 0.2246(2) 0.47742(14) 0.31544(15) 0.0134(7) Uani 1 1 d . . .
H7A H 0.1426 0.4819 0.3071 0.016 Uiso 1 1 calc R . .
H7B H 0.2401 0.5113 0.3458 0.016 Uiso 1 1 calc R . .
O81 O 0.66958(17) 0.50047(9) 0.32357(10) 0.0143(5) Uani 1 1 d . . .
C81 C 0.7102(2) 0.46361(14) 0.27388(15) 0.0125(7) Uani 1 1 d . . .
C82 C 0.7873(2) 0.40987(14) 0.28407(15) 0.0124(7) Uani 1 1 d . . .
C83 C 0.8267(3) 0.37222(15) 0.23265(15) 0.0176(8) Uani 1 1 d . . .
H83 H 0.8793 0.3365 0.2398 0.021 Uiso 1 1 calc R . .
C84 C 0.7933(3) 0.38414(15) 0.17144(15) 0.0165(8) Uani 1 1 d . A .
C841 C 0.8330(3) 0.33864(16) 0.11662(16) 0.0223(8) Uani 1 1 d . . .
C842 C 0.9573(6) 0.3401(4) 0.1031(4) 0.0319(18) Uiso 0.5 1 d P A 1
H84A H 0.982 0.3084 0.0704 0.048 Uiso 0.5 1 calc PR A 1
H84B H 0.996 0.329 0.1421 0.048 Uiso 0.5 1 calc PR A 1
H84C H 0.9768 0.3838 0.0879 0.048 Uiso 0.5 1 calc PR A 1
C843 C 0.7659(6) 0.3498(4) 0.0589(4) 0.0356(19) Uiso 0.5 1 d P A 1
H84D H 0.7914 0.3175 0.027 0.053 Uiso 0.5 1 calc PR A 1
H84E H 0.7777 0.3937 0.0411 0.053 Uiso 0.5 1 calc PR A 1
H84F H 0.6845 0.3455 0.0708 0.053 Uiso 0.5 1 calc PR A 1
C844 C 0.8110(6) 0.2647(3) 0.1403(4) 0.0348(19) Uiso 0.5 1 d P A 1
H84G H 0.7292 0.2603 0.1505 0.052 Uiso 0.5 1 calc PR A 1
H84H H 0.8528 0.2542 0.1783 0.052 Uiso 0.5 1 calc PR A 1
H84I H 0.8377 0.2347 0.1065 0.052 Uiso 0.5 1 calc PR A 1
C845 C 0.8773(10) 0.3810(5) 0.0588(5) 0.049(4) Uiso 0.5 1 d P A 2
H84J H 0.8895 0.3539 0.0212 0.074 Uiso 0.5 1 calc PR A 2
H84K H 0.9495 0.3991 0.0682 0.074 Uiso 0.5 1 calc PR A 2
H84L H 0.8208 0.4165 0.0507 0.074 Uiso 0.5 1 calc PR A 2
C846 C 0.9341(8) 0.2936(5) 0.1298(5) 0.045(3) Uiso 0.5 1 d P A 2
H84M H 0.9113 0.261 0.1624 0.067 Uiso 0.5 1 calc PR A 2
H84N H 0.9948 0.3187 0.1451 0.067 Uiso 0.5 1 calc PR A 2
H84O H 0.962 0.2716 0.0907 0.067 Uiso 0.5 1 calc PR A 2
C847 C 0.7400(8) 0.3069(5) 0.0942(5) 0.045(3) Uiso 0.5 1 d P A 2
H84P H 0.6866 0.3393 0.0759 0.067 Uiso 0.5 1 calc PR A 2
H84Q H 0.7008 0.2835 0.1296 0.067 Uiso 0.5 1 calc PR A 2
H84R H 0.7684 0.276 0.0615 0.067 Uiso 0.5 1 calc PR A 2
C85 C 0.7195(2) 0.43885(14) 0.16229(16) 0.0159(7) Uani 1 1 d . . .
H85 H 0.6968 0.4492 0.1206 0.019 Uiso 1 1 calc R A .
C86 C 0.6782(2) 0.47861(14) 0.21182(15) 0.0124(7) Uani 1 1 d . A .
C8 C 0.5953(2) 0.53581(14) 0.19865(15) 0.0136(7) Uani 1 1 d . . .
H8A H 0.5986 0.5686 0.2319 0.016 Uiso 1 1 calc R A .
H8B H 0.6178 0.5565 0.1571 0.016 Uiso 1 1 calc R . .
O5 O 0.52649(18) 0.54182(10) 0.44489(10) 0.0148(5) Uani 1 1 d D . .
H5 H 0.537(3) 0.5785(10) 0.4314(15) 0.022 Uiso 1 1 d D . .
O6 O 0.79521(19) 0.53084(12) 0.47580(12) 0.0363(7) Uani 1 1 d . . .
S6 S 0.82315(14) 0.58813(8) 0.44342(10) 0.0273(5) Uani 0.5 1 d PU B 1
C601 C 0.9120(12) 0.6290(7) 0.4883(7) 0.049(4) Uani 0.5 1 d PU B 1
H60A H 0.8724 0.6395 0.5294 0.073 Uiso 0.5 1 calc PR B 1
H60B H 0.9333 0.6694 0.4658 0.073 Uiso 0.5 1 calc PR B 1
H60C H 0.981 0.6014 0.4952 0.073 Uiso 0.5 1 calc PR B 1
C602 C 0.9187(6) 0.5688(3) 0.3786(3) 0.034(2) Uani 0.5 1 d PU B 1
H60D H 0.9887 0.5476 0.394 0.051 Uiso 0.5 1 calc PR B 1
H60E H 0.9374 0.6088 0.3546 0.051 Uiso 0.5 1 calc PR B 1
H60F H 0.8837 0.5392 0.3509 0.051 Uiso 0.5 1 calc PR B 1
S6' S 0.90553(17) 0.53575(10) 0.49361(10) 0.0358(5) Uani 0.5 1 d PU B 2
C603 C 0.9922(6) 0.5293(4) 0.4213(4) 0.043(2) Uani 0.5 1 d PU B 2
H60G H 0.985 0.4863 0.4034 0.065 Uiso 0.5 1 calc PR B 2
H60H H 1.072 0.5347 0.4297 0.065 Uiso 0.5 1 calc PR B 2
H60I H 0.9671 0.5632 0.3909 0.065 Uiso 0.5 1 calc PR B 2
C604 C 0.9420(11) 0.6161(6) 0.5106(6) 0.030(3) Uani 0.5 1 d PU B 2
H60J H 0.9245 0.6456 0.4748 0.045 Uiso 0.5 1 calc PR B 2
H60K H 1.0237 0.6161 0.5173 0.045 Uiso 0.5 1 calc PR B 2
H60L H 0.8979 0.6309 0.5491 0.045 Uiso 0.5 1 calc PR B 2
O7 O 0.74150(17) 0.40647(10) 0.54727(10) 0.0216(5) Uani 1 1 d . . .
S7 S 0.68685(7) 0.34352(4) 0.56944(4) 0.0220(2) Uani 1 1 d . B .
C701 C 0.7017(3) 0.33723(17) 0.65215(16) 0.0348(10) Uani 1 1 d . . .
H70A H 0.7818 0.3414 0.6607 0.052 Uiso 1 1 calc R B .
H70B H 0.6768 0.2948 0.6683 0.052 Uiso 1 1 calc R . .
H70C H 0.6545 0.372 0.6734 0.052 Uiso 1 1 calc R . .
C702 C 0.7884(3) 0.28080(15) 0.54412(16) 0.0257(9) Uani 1 1 d . . .
H70D H 0.7967 0.281 0.4975 0.039 Uiso 1 1 calc R B .
H70E H 0.7624 0.2385 0.56 0.039 Uiso 1 1 calc R . .
H70F H 0.8623 0.2883 0.5609 0.039 Uiso 1 1 calc R . .
N801 N 0.4835(4) 0.2455(2) 0.1671(2) 0.0921(17) Uani 1 1 d . . .
C801 C 0.4933(3) 0.28378(19) 0.2033(2) 0.0393(10) Uani 1 1 d . . .
C802 C 0.5071(3) 0.33259(16) 0.24995(17) 0.0296(9) Uani 1 1 d . . .
H80A H 0.5876 0.3327 0.2594 0.044 Uiso 1 1 calc R . .
H80B H 0.4606 0.3225 0.289 0.044 Uiso 1 1 calc R . .
H80C H 0.4824 0.3756 0.2331 0.044 Uiso 1 1 calc R . .
C901 C 0.6151(8) 0.6893(4) 0.3508(5) 0.068(3) Uiso 0.5 1 d PD . .
N901 N 0.5508(7) 0.7305(4) 0.3347(4) 0.091(3) Uiso 0.5 1 d PD . .
C902 C 0.6993(7) 0.6456(4) 0.3759(4) 0.061(3) Uiso 0.5 1 d PD . .
H90A H 0.7754 0.6597 0.3618 0.091 Uiso 0.5 1 calc PR . .
H90B H 0.6903 0.6017 0.3608 0.091 Uiso 0.5 1 calc PR . .
H90C H 0.6905 0.6453 0.4225 0.091 Uiso 0.5 1 calc PR . .

loop_
_atom_site_aniso_label
_atom_site_aniso_U_11
_atom_site_aniso_U_22
_atom_site_aniso_U_33
_atom_site_aniso_U_23
_atom_site_aniso_U_13
_atom_site_aniso_U_12
Mn1 0.0159(3) 0.0109(3) 0.0128(3) 0.0002(2) -0.0007(2) 0.0004(2)
Mn2 0.0158(3) 0.0111(3) 0.0133(3) 0.0008(2) -0.0003(2) 0.0013(2)
Mn3 0.0178(3) 0.0118(3) 0.0132(3) -0.0026(2) -0.0002(2) -0.0012(2)
Mn4 0.0165(3) 0.0136(3) 0.0124(3) -0.0032(2) -0.0005(2) -0.0004(2)
O11 0.0131(11) 0.0103(11) 0.0145(13) 0.0013(9) 0.0018(10) 0.0040(9)
C11 0.0157(18) 0.0122(17) 0.0089(18) -0.0001(13) 0.0018(15) 0.0014(14)
C12 0.0125(17) 0.0167(17) 0.0066(18) 0.0001(13) 0.0050(14) 0.0003(14)
C13 0.0205(19) 0.0116(17) 0.0140(19) -0.0001(14) 0.0029(15) -0.0005(14)
C14 0.0163(18) 0.0191(18) 0.0116(19) -0.0006(14) 0.0029(15) 0.0014(14)
C141 0.0205(19) 0.0169(18) 0.028(2) -0.0011(16) -0.0052(17) 0.0058(15)
C142 0.047(3) 0.029(2) 0.058(3) -0.009(2) -0.031(2) 0.0207(19)
C143 0.056(3) 0.027(2) 0.032(3) 0.0126(18) 0.003(2) 0.0176(19)
C144 0.028(2) 0.0202(19) 0.035(2) 0.0013(17) 0.0023(18) 0.0118(16)
C15 0.0110(17) 0.0222(19) 0.0117(19) -0.0006(14) 0.0012(14) 0.0002(14)
C16 0.0149(17) 0.0136(17) 0.0093(18) 0.0009(13) 0.0037(15) 0.0003(14)
C1 0.0105(17) 0.0162(17) 0.017(2) -0.0003(14) -0.0013(15) 0.0009(13)
O21 0.0139(12) 0.0117(11) 0.0116(12) 0.0018(9) -0.0010(10) -0.0011(9)
C21 0.0155(18) 0.0141(18) 0.015(2) 0.0005(14) -0.0020(15) -0.0001(14)
C22 0.0109(17) 0.0146(17) 0.017(2) -0.0013(14) -0.0041(15) -0.0034(13)
C23 0.0133(17) 0.0176(18) 0.015(2) 0.0033(14) -0.0002(15) -0.0062(14)
C24 0.0166(18) 0.0137(17) 0.016(2) 0.0055(14) -0.0057(16) -0.0040(14)
C241 0.023(2) 0.0111(17) 0.026(2) 0.0004(15) -0.0032(17) -0.0005(14)
C242 0.033(2) 0.0177(19) 0.030(2) 0.0086(16) -0.0027(19) -0.0102(16)
C243 0.034(2) 0.0100(17) 0.038(2) 0.0083(16) -0.0018(19) -0.0029(15)
C244 0.039(2) 0.0145(18) 0.032(2) -0.0015(16) -0.0001(19) -0.0136(16)
C25 0.0153(17) 0.0086(16) 0.020(2) -0.0033(14) -0.0035(16) -0.0005(13)
C26 0.0138(17) 0.0151(17) 0.0103(18) -0.0023(14) -0.0044(15) 0.0006(14)
C2 0.0202(18) 0.0118(16) 0.0105(18) -0.0047(13) -0.0032(15) 0.0038(14)
O31 0.0143(12) 0.0143(12) 0.0120(13) 0.0004(9) 0.0031(10) 0.0013(9)
C31 0.0115(17) 0.0116(17) 0.014(2) 0.0000(14) 0.0027(15) 0.0074(13)
C32 0.0099(16) 0.0113(17) 0.020(2) -0.0021(14) -0.0001(15) 0.0058(13)
C33 0.0146(18) 0.0217(19) 0.0099(19) -0.0049(14) -0.0040(15) 0.0074(14)
C34 0.0125(17) 0.0169(18) 0.014(2) -0.0016(14) 0.0026(15) 0.0082(14)
C341 0.0224(19) 0.026(2) 0.016(2) 0.0047(15) 0.0019(16) 0.0046(16)
C342 0.035(2) 0.032(2) 0.022(2) 0.0095(17) 0.0052(18) 0.0013(18)
C343 0.030(2) 0.032(2) 0.020(2) 0.0094(17) 0.0028(18) 0.0097(17)
C344 0.030(2) 0.037(2) 0.017(2) 0.0025(17) 0.0004(17) 0.0089(17)
C35 0.0122(17) 0.0104(17) 0.019(2) -0.0005(14) 0.0056(15) 0.0036(13)
C36 0.0077(16) 0.0096(16) 0.018(2) -0.0011(14) 0.0019(14) 0.0053(13)
C3 0.0126(17) 0.0172(17) 0.015(2) 0.0017(14) 0.0013(15) 0.0004(14)
O41 0.0175(12) 0.0127(11) 0.0145(13) 0.0004(9) -0.0017(10) -0.0028(9)
C41 0.0181(18) 0.0061(16) 0.019(2) 0.0006(14) -0.0032(16) -0.0053(13)
C42 0.0164(18) 0.0056(15) 0.017(2) -0.0031(13) 0.0001(15) -0.0005(13)
C43 0.0125(17) 0.0115(17) 0.021(2) -0.0023(14) 0.0032(16) -0.0014(13)
C44 0.0133(18) 0.0168(18) 0.019(2) -0.0023(14) -0.0037(16) -0.0037(14)
C441 0.0195(19) 0.027(2) 0.019(2) -0.0005(16) -0.0002(16) 0.0014(15)
C442 0.034(2) 0.047(2) 0.027(2) -0.0052(19) -0.011(2) -0.0010(19)
C443 0.040(2) 0.043(2) 0.030(2) 0.0077(19) -0.006(2) 0.0019(19)
C444 0.027(2) 0.066(3) 0.022(2) 0.001(2) -0.0077(19) 0.011(2)
C45 0.0196(19) 0.0148(17) 0.016(2) -0.0033(14) 0.0022(16) -0.0070(14)
C46 0.0137(17) 0.0071(16) 0.021(2) -0.0063(14) -0.0011(16) -0.0017(13)
C4 0.0194(18) 0.0142(17) 0.015(2) -0.0051(14) -0.0009(16) 0.0008(14)
O1 0.0191(13) 0.0115(11) 0.0154(13) -0.0014(10) 0.0037(10) 0.0018(10)
O2 0.0261(13) 0.0150(12) 0.0214(14) -0.0061(10) -0.0020(11) -0.0021(10)
S2 0.0235(5) 0.0171(5) 0.0261(6) -0.0034(4) -0.0027(4) -0.0021(4)
C201 0.049(3) 0.023(2) 0.035(3) 0.0021(17) -0.007(2) -0.0138(18)
C202 0.042(2) 0.028(2) 0.022(2) -0.0089(17) -0.0010(19) -0.0061(17)
O3 0.0202(13) 0.0217(13) 0.0250(14) -0.0096(10) 0.0026(11) 0.0025(10)
S3 0.0214(5) 0.0201(5) 0.0345(6) -0.0071(4) 0.0021(4) -0.0009(4)
C301 0.041(2) 0.036(2) 0.027(2) -0.0155(18) -0.005(2) 0.0039(18)
C302 0.031(2) 0.028(2) 0.025(2) 0.0021(16) 0.0037(18) 0.0107(17)
N401 0.057(2) 0.040(2) 0.030(2) -0.0046(17) -0.0101(19) 0.0135(18)
C401 0.031(2) 0.035(2) 0.025(2) -0.0130(19) -0.014(2) 0.0175(19)
C402 0.036(2) 0.034(2) 0.032(2) -0.0063(19) -0.008(2) 0.0139(18)
O51 0.0156(12) 0.0074(11) 0.0142(13) -0.0029(9) 0.0001(10) 0.0012(9)
C51 0.0175(17) 0.0139(17) 0.0144(17) -0.0050(13) -0.0045(14) -0.0014(14)
C52 0.0150(17) 0.0128(17) 0.0068(18) 0.0000(13) -0.0049(14) 0.0008(13)
C53 0.0146(18) 0.0139(17) 0.021(2) 0.0007(14) -0.0027(15) -0.0043(14)
C54 0.0147(18) 0.0164(18) 0.021(2) -0.0057(15) -0.0032(16) -0.0010(14)
C541 0.0210(19) 0.0168(19) 0.041(3) -0.0075(17) 0.0058(18) -0.0042(15)
C542 0.064(3) 0.020(2) 0.031(2) 0.0025(17) 0.008(2) 0.0150(19)
C543 0.035(3) 0.026(2) 0.093(5) -0.027(3) 0.025(3) -0.0120(19)
C544 0.035(2) 0.023(2) 0.036(3) -0.0158(17) -0.007(2) 0.0094(17)
C55 0.0082(16) 0.0221(19) 0.016(2) -0.0051(14) -0.0006(14) 0.0035(14)
C56 0.0085(16) 0.0179(17) 0.0089(18) -0.0014(13) -0.0024(14) -0.0021(13)
C5 0.0113(17) 0.0193(18) 0.0124(19) -0.0064(14) 0.0019(15) -0.0001(14)
O61 0.0142(12) 0.0095(11) 0.0104(12) -0.0033(9) 0.0013(10) -0.0007(9)
C61 0.0127(16) 0.0137(17) 0.0121(18) -0.0065(13) 0.0065(14) 0.0015(13)
C62 0.0113(16) 0.0090(16) 0.0107(18) -0.0035(13) 0.0052(14) 0.0017(13)
C63 0.0094(16) 0.0226(19) 0.0081(18) 0.0005(14) 0.0007(14) -0.0004(14)
C64 0.0116(17) 0.0148(17) 0.0088(18) -0.0010(13) 0.0056(14) -0.0005(13)
C641 0.0158(18) 0.0145(18) 0.018(2) 0.0002(14) -0.0026(16) -0.0037(14)
C642 0.024(2) 0.0230(19) 0.024(2) -0.0054(16) -0.0044(17) -0.0090(15)
C643 0.027(2) 0.0149(18) 0.036(2) -0.0138(16) -0.0043(18) -0.0047(15)
C644 0.029(2) 0.0234(19) 0.030(2) 0.0002(16) -0.0047(18) -0.0174(16)
C65 0.0128(17) 0.0112(17) 0.0160(19) 0.0006(14) 0.0054(15) 0.0023(13)
C66 0.0089(16) 0.0155(17) 0.0072(18) -0.0013(13) 0.0055(14) -0.0025(13)
C6 0.0143(17) 0.0146(17) 0.0081(18) 0.0010(13) -0.0012(14) -0.0033(13)
O71 0.0170(12) 0.0145(11) 0.0124(13) -0.0037(9) -0.0002(10) -0.0004(9)
C71 0.0150(18) 0.0061(16) 0.019(2) 0.0009(14) -0.0045(16) 0.0028(13)
C72 0.0134(17) 0.0039(15) 0.018(2) 0.0017(13) -0.0004(15) 0.0025(13)
C73 0.0188(18) 0.0097(16) 0.0100(19) -0.0009(13) 0.0031(15) 0.0031(13)
C74 0.0203(19) 0.0084(16) 0.016(2) -0.0022(13) -0.0048(16) 0.0037(14)
C741 0.0209(19) 0.0199(18) 0.015(2) -0.0031(14) -0.0007(16) -0.0039(15)
C742 0.048(3) 0.031(2) 0.037(3) -0.0123(19) -0.012(2) -0.0059(19)
C743 0.031(2) 0.051(3) 0.020(2) -0.0115(18) -0.0036(19) -0.0075(19)
C744 0.029(2) 0.049(2) 0.022(2) -0.0073(18) -0.0073(18) -0.0010(18)
C75 0.0114(17) 0.0072(16) 0.025(2) 0.0019(14) -0.0005(16) -0.0027(13)
C76 0.0138(17) 0.0073(16) 0.015(2) 0.0025(13) -0.0006(15) 0.0045(13)
C7 0.0099(16) 0.0127(17) 0.017(2) -0.0026(14) 0.0008(15) 0.0014(13)
O81 0.0189(12) 0.0117(11) 0.0119(13) -0.0020(9) 0.0029(10) -0.0006(9)
C81 0.0141(17) 0.0098(16) 0.014(2) -0.0007(14) 0.0036(15) -0.0082(13)
C82 0.0091(16) 0.0126(17) 0.016(2) 0.0000(14) -0.0007(14) -0.0081(13)
C83 0.0126(17) 0.0191(18) 0.021(2) -0.0041(15) -0.0038(16) 0.0050(14)
C84 0.0128(17) 0.0232(19) 0.014(2) -0.0068(15) 0.0036(15) -0.0032(14)
C841 0.023(2) 0.029(2) 0.014(2) -0.0079(16) -0.0025(16) 0.0080(16)
C85 0.0125(17) 0.0199(18) 0.016(2) -0.0029(15) -0.0029(15) -0.0041(14)
C86 0.0100(16) 0.0135(17) 0.0142(19) -0.0026(14) 0.0017(15) -0.0050(13)
C8 0.0162(17) 0.0128(17) 0.0119(19) -0.0008(13) 0.0003(15) -0.0024(13)
O5 0.0179(12) 0.0135(11) 0.0129(13) -0.0029(10) 0.0002(10) 0.0000(10)
O6 0.0238(15) 0.0590(18) 0.0279(16) -0.0110(13) 0.0048(12) -0.0210(13)
S6 0.0184(10) 0.0108(9) 0.0506(14) 0.0098(9) 0.0070(9) 0.0004(7)
C601 0.030(8) 0.032(6) 0.080(12) 0.006(6) 0.023(6) 0.010(5)
C602 0.043(5) 0.030(4) 0.029(5) 0.022(3) 0.007(4) -0.010(4)
S6' 0.0292(11) 0.0442(12) 0.0342(13) -0.0054(10) 0.0025(10) -0.0063(9)
C603 0.032(5) 0.046(5) 0.052(6) -0.025(4) 0.013(4) -0.011(4)
C604 0.024(7) 0.033(7) 0.037(8) -0.011(5) -0.007(5) -0.014(5)
O7 0.0235(13) 0.0156(12) 0.0255(14) -0.0001(10) -0.0030(11) 0.0020(10)
S7 0.0244(5) 0.0183(5) 0.0230(5) -0.0002(4) -0.0033(4) 0.0036(4)
C701 0.053(3) 0.028(2) 0.022(2) -0.0020(17) 0.001(2) 0.0146(18)
C702 0.033(2) 0.0214(19) 0.022(2) -0.0030(16) 0.0007(18) 0.0063(16)
N801 0.075(3) 0.097(3) 0.107(4) -0.076(3) 0.039(3) -0.043(3)
C801 0.028(2) 0.036(2) 0.052(3) -0.021(2) 0.020(2) -0.0105(18)
C802 0.032(2) 0.026(2) 0.030(2) -0.0082(17) 0.0069(19) -0.0083(17)

loop_
_atom_type_symbol
_atom_type_description
_atom_type_scat_dispersion_real
_atom_type_scat_dispersion_imag
_atom_type_scat_source
C C 0.0033 0.0016 'International Tables Vol C Tables 4.2.6.8 and 6.1.1.4'
H H 0 0 'International Tables Vol C Tables 4.2.6.8 and 6.1.1.4'
O O 0.0106 0.006 'International Tables Vol C Tables 4.2.6.8 and 6.1.1.4'
S S 0.1246 0.1234 'International Tables Vol C Tables 4.2.6.8 and 6.1.1.4'
Mn Mn 0.3368 0.7283 'International Tables Vol C Tables 4.2.6.8 and 6.1.1.4'
N N 0.0061 0.0033 'International Tables Vol C Tables 4.2.6.8 and 6.1.1.4'

loop_
_geom_angle_atom_site_label_1
_geom_angle_atom_site_label_2
_geom_angle_atom_site_label_3
_geom_angle
_geom_angle_site_symmetry_1
_geom_angle_site_symmetry_3
O41 Mn1 O31 91.85(9) . .
O41 Mn1 O11 89.75(9) . .
O31 Mn1 O11 175.88(8) . .
O41 Mn1 O21 175.60(8) . .
O31 Mn1 O21 89.62(9) . .
O11 Mn1 O21 88.51(8) . .
O41 Mn1 O1 99.77(9) . .
O31 Mn1 O1 100.83(8) . .
O11 Mn1 O1 82.63(8) . .
O21 Mn1 O1 84.02(8) . .
O3 Mn2 O2 88.72(8) . .
O3 Mn2 O1 98.16(8) . 2_757
O2 Mn2 O1 166.44(7) . 2_757
O3 Mn2 O11 91.59(8) . .
O2 Mn2 O11 99.84(8) . .
O1 Mn2 O11 91.68(8) 2_757 .
O3 Mn2 O1 166.01(8) . .
O2 Mn2 O1 95.10(8) . .
O1 Mn2 O1 81.01(9) 2_757 .
O11 Mn2 O1 74.51(7) . .
O3 Mn2 O21 99.40(8) . 2_757
O2 Mn2 O21 91.79(8) . 2_757
O1 Mn2 O21 75.62(7) 2_757 2_757
O11 Mn2 O21 164.19(8) . 2_757
O1 Mn2 O21 93.94(7) . 2_757
O71 Mn3 O81 91.52(9) . .
O71 Mn3 O51 174.08(9) . .
O81 Mn3 O51 90.22(8) . .
O71 Mn3 O61 89.75(8) . .
O81 Mn3 O61 176.29(8) . .
O51 Mn3 O61 88.18(8) . .
O71 Mn3 O5 102.35(8) . .
O81 Mn3 O5 100.89(9) . .
O51 Mn3 O5 82.87(8) . .
O61 Mn3 O5 82.24(8) . .
O7 Mn4 O6 88.52(9) . .
O7 Mn4 O5 163.85(8) . .
O6 Mn4 O5 97.29(9) . .
O7 Mn4 O61 98.72(8) . 2_666
O6 Mn4 O61 90.39(8) . 2_666
O5 Mn4 O61 96.31(7) . 2_666
O7 Mn4 O51 89.42(8) . .
O6 Mn4 O51 103.97(8) . .
O5 Mn4 O51 74.58(7) . .
O61 Mn4 O51 163.72(7) 2_666 .
O7 Mn4 O5 96.28(8) . 2_666
O6 Mn4 O5 164.34(9) . 2_666
O5 Mn4 O5 82.14(8) . 2_666
O61 Mn4 O5 74.17(8) 2_666 2_666
O51 Mn4 O5 91.02(8) . 2_666
C11 O11 Mn1 121.27(18) . .
C11 O11 Mn2 135.66(18) . .
Mn1 O11 Mn2 103.07(8) . .
O11 C11 C16 120.5(3) . .
O11 C11 C12 120.0(3) . .
C16 C11 C12 119.6(2) . .
C13 C12 C11 119.4(3) . .
C13 C12 C2 119.6(3) . .
C11 C12 C2 120.9(2) . .
C14 C13 C12 122.4(3) . .
C14 C13 H13 118.8 . .
C12 C13 H13 118.8 . .
C13 C14 C15 117.1(3) . .
C13 C14 C141 119.1(3) . .
C15 C14 C141 123.6(3) . .
C143 C141 C144 108.7(3) . .
C143 C141 C142 108.5(3) . .
C144 C141 C142 108.8(3) . .
C143 C141 C14 108.2(3) . .
C144 C141 C14 110.7(3) . .
C142 C141 C14 112.0(3) . .
C141 C142 H14A 109.5 . .
C141 C142 H14B 109.5 . .
H14A C142 H14B 109.5 . .
C141 C142 H14C 109.5 . .
H14A C142 H14C 109.5 . .
H14B C142 H14C 109.5 . .
C141 C143 H14D 109.5 . .
C141 C143 H14E 109.5 . .
H14D C143 H14E 109.5 . .
C141 C143 H14F 109.5 . .
H14D C143 H14F 109.5 . .
H14E C143 H14F 109.5 . .
C141 C144 H14G 109.5 . .
C141 C144 H14H 109.5 . .
H14G C144 H14H 109.5 . .
C141 C144 H14I 109.5 . .
H14G C144 H14I 109.5 . .
H14H C144 H14I 109.5 . .
C14 C15 C16 122.0(3) . .
C14 C15 H15 119 . .
C16 C15 H15 119 . .
C11 C16 C15 119.4(3) . .
C11 C16 C1 120.9(2) . .
C15 C16 C1 119.6(3) . .
C42 C1 C16 110.3(2) . .
C42 C1 H1A 109.6 . .
C16 C1 H1A 109.6 . .
C42 C1 H1B 109.6 . .
C16 C1 H1B 109.6 . .
H1A C1 H1B 108.1 . .
C21 O21 Mn1 122.51(17) . .
C21 O21 Mn2 136.07(18) . 2_757
Mn1 O21 Mn2 101.27(8) . 2_757
O21 C21 C22 120.7(3) . .
O21 C21 C26 119.5(3) . .
C22 C21 C26 119.9(3) . .
C21 C22 C23 118.8(3) . .
C21 C22 C3 120.8(3) . .
C23 C22 C3 120.3(3) . .
C24 C23 C22 123.0(3) . .
C24 C23 H23 118.5 . .
C22 C23 H23 118.5 . .
C25 C24 C23 116.5(3) . .
C25 C24 C241 120.1(3) . .
C23 C24 C241 123.4(3) . .
C242 C241 C24 112.4(3) . .
C242 C241 C244 109.4(3) . .
C24 C241 C244 108.5(3) . .
C242 C241 C243 107.7(3) . .
C24 C241 C243 109.7(3) . .
C244 C241 C243 109.0(3) . .
C241 C242 H24A 109.5 . .
C241 C242 H24B 109.5 . .
H24A C242 H24B 109.5 . .
C241 C242 H24C 109.5 . .
H24A C242 H24C 109.5 . .
H24B C242 H24C 109.5 . .
C241 C243 H24D 109.5 . .
C241 C243 H24E 109.5 . .
H24D C243 H24E 109.5 . .
C241 C243 H24F 109.5 . .
H24D C243 H24F 109.5 . .
H24E C243 H24F 109.5 . .
C241 C244 H24G 109.5 . .
C241 C244 H24H 109.5 . .
H24G C244 H24H 109.5 . .
C241 C244 H24I 109.5 . .
H24G C244 H24I 109.5 . .
H24H C244 H24I 109.5 . .
C24 C25 C26 123.3(3) . .
C24 C25 H25 118.4 . .
C26 C25 H25 118.4 . .
C25 C26 C21 118.6(3) . .
C25 C26 C2 120.4(3) . .
C21 C26 C2 120.8(3) . .
C26 C2 C12 110.7(2) . .
C26 C2 H2A 109.5 . .
C12 C2 H2A 109.5 . .
C26 C2 H2B 109.5 . .
C12 C2 H2B 109.5 . .
H2A C2 H2B 108.1 . .
C31 O31 Mn1 121.48(16) . .
O31 C31 C32 120.1(3) . .
O31 C31 C36 120.6(3) . .
C32 C31 C36 119.3(3) . .
C33 C32 C31 118.7(3) . .
C33 C32 C4 120.0(3) . .
C31 C32 C4 121.1(3) . .
C32 C33 C34 123.8(3) . .
C32 C33 H33 118.1 . .
C34 C33 H33 118.1 . .
C33 C34 C35 116.3(3) . .
C33 C34 C341 119.7(3) . .
C35 C34 C341 124.0(3) . .
C342 C341 C34 112.9(3) . .
C342 C341 C343 107.7(3) . .
C34 C341 C343 109.6(3) . .
C342 C341 C344 109.0(3) . .
C34 C341 C344 108.6(2) . .
C343 C341 C344 108.8(3) . .
C341 C342 H34A 109.5 . .
C341 C342 H34B 109.5 . .
H34A C342 H34B 109.5 . .
C341 C342 H34C 109.5 . .
H34A C342 H34C 109.5 . .
H34B C342 H34C 109.5 . .
C341 C343 H34D 109.5 . .
C341 C343 H34E 109.5 . .
H34D C343 H34E 109.5 . .
C341 C343 H34F 109.5 . .
H34D C343 H34F 109.5 . .
H34E C343 H34F 109.5 . .
C341 C344 H34G 109.5 . .
C341 C344 H34H 109.5 . .
H34G C344 H34H 109.5 . .
C341 C344 H34I 109.5 . .
H34G C344 H34I 109.5 . .
H34H C344 H34I 109.5 . .
C36 C35 C34 122.8(3) . .
C36 C35 H35 118.6 . .
C34 C35 H35 118.6 . .
C35 C36 C31 119.0(3) . .
C35 C36 C3 120.4(3) . .
C31 C36 C3 120.5(3) . .
C36 C3 C22 111.7(2) . .
C36 C3 H3A 109.3 . .
C22 C3 H3A 109.3 . .
C36 C3 H3B 109.3 . .
C22 C3 H3B 109.3 . .
H3A C3 H3B 107.9 . .
C41 O41 Mn1 122.76(17) . .
O41 C41 C46 120.4(3) . .
O41 C41 C42 120.4(3) . .
C46 C41 C42 119.2(3) . .
C43 C42 C41 118.8(3) . .
C43 C42 C1 120.0(3) . .
C41 C42 C1 121.0(3) . .
C42 C43 C44 123.2(3) . .
C42 C43 H43 118.4 . .
C44 C43 H43 118.4 . .
C43 C44 C45 116.4(3) . .
C43 C44 C441 123.3(3) . .
C45 C44 C441 120.3(3) . .
C443 C441 C444 109.5(3) . .
C443 C441 C44 108.2(3) . .
C444 C441 C44 112.1(3) . .
C443 C441 C442 108.7(3) . .
C444 C441 C442 107.9(3) . .
C44 C441 C442 110.4(3) . .
C441 C442 H44A 109.5 . .
C441 C442 H44B 109.5 . .
H44A C442 H44B 109.5 . .
C441 C442 H44C 109.5 . .
H44A C442 H44C 109.5 . .
H44B C442 H44C 109.5 . .
C441 C443 H44D 109.5 . .
C441 C443 H44E 109.5 . .
H44D C443 H44E 109.5 . .
C441 C443 H44F 109.5 . .
H44D C443 H44F 109.5 . .
H44E C443 H44F 109.5 . .
C441 C444 H44G 109.5 . .
C441 C444 H44H 109.5 . .
H44G C444 H44H 109.5 . .
C441 C444 H44I 109.5 . .
H44G C444 H44I 109.5 . .
H44H C444 H44I 109.5 . .
C46 C45 C44 122.5(3) . .
C46 C45 H45 118.7 . .
C44 C45 H45 118.7 . .
C45 C46 C41 119.9(3) . .
C45 C46 C4 120.3(3) . .
C41 C46 C4 119.7(3) . .
C32 C4 C46 111.8(2) . .
C32 C4 H4A 109.3 . .
C46 C4 H4A 109.3 . .
C32 C4 H4B 109.3 . .
C46 C4 H4B 109.3 . .
H4A C4 H4B 107.9 . .
Mn1 O1 Mn2 98.75(9) . 2_757
Mn1 O1 Mn2 99.05(8) . .
Mn2 O1 Mn2 98.99(8) 2_757 .
Mn1 O1 H1 116(2) . .
Mn2 O1 H1 119(2) 2_757 .
Mn2 O1 H1 120(2) . .
S2 O2 Mn2 124.36(12) . .
O2 S2 C202 105.17(14) . .
O2 S2 C201 104.04(15) . .
C202 S2 C201 98.82(18) . .
S2 C201 H20A 109.5 . .
S2 C201 H20B 109.5 . .
H20A C201 H20B 109.5 . .
S2 C201 H20C 109.5 . .
H20A C201 H20C 109.5 . .
H20B C201 H20C 109.5 . .
S2 C202 H20D 109.5 . .
S2 C202 H20E 109.5 . .
H20D C202 H20E 109.5 . .
S2 C202 H20F 109.5 . .
H20D C202 H20F 109.5 . .
H20E C202 H20F 109.5 . .
S3 O3 Mn2 127.23(13) . .
O3 S3 C302 104.93(15) . .
O3 S3 C301 104.32(15) . .
C302 S3 C301 98.98(17) . .
S3 C301 H30A 109.5 . .
S3 C301 H30B 109.5 . .
H30A C301 H30B 109.5 . .
S3 C301 H30C 109.5 . .
H30A C301 H30C 109.5 . .
H30B C301 H30C 109.5 . .
S3 C302 H30D 109.5 . .
S3 C302 H30E 109.5 . .
H30D C302 H30E 109.5 . .
S3 C302 H30F 109.5 . .
H30D C302 H30F 109.5 . .
H30E C302 H30F 109.5 . .
N401 C401 C402 179.3(4) . .
C401 C402 H40A 109.5 . .
C401 C402 H40B 109.5 . .
H40A C402 H40B 109.5 . .
C401 C402 H40C 109.5 . .
H40A C402 H40C 109.5 . .
H40B C402 H40C 109.5 . .
C51 O51 Mn3 123.10(17) . .
C51 O51 Mn4 134.92(16) . .
Mn3 O51 Mn4 101.98(8) . .
O51 C51 C52 120.5(3) . .
O51 C51 C56 120.7(3) . .
C52 C51 C56 118.8(3) . .
C53 C52 C51 119.8(3) . .
C53 C52 C6 118.9(3) . .
C51 C52 C6 121.2(3) . .
C54 C53 C52 122.3(3) . .
C54 C53 H53 118.9 . .
C52 C53 H53 118.9 . .
C55 C54 C53 116.6(3) . .
C55 C54 C541 121.4(3) . .
C53 C54 C541 121.9(3) . .
C543 C541 C544 108.7(3) . .
C543 C541 C542 108.7(3) . .
C544 C541 C542 108.4(3) . .
C543 C541 C54 111.8(3) . .
C544 C541 C54 110.5(3) . .
C542 C541 C54 108.7(3) . .
C541 C542 H54A 109.5 . .
C541 C542 H54B 109.5 . .
H54A C542 H54B 109.5 . .
C541 C542 H54C 109.5 . .
H54A C542 H54C 109.5 . .
H54B C542 H54C 109.5 . .
C541 C543 H54D 109.5 . .
C541 C543 H54E 109.5 . .
H54D C543 H54E 109.5 . .
C541 C543 H54F 109.5 . .
H54D C543 H54F 109.5 . .
H54E C543 H54F 109.5 . .
C541 C544 H54G 109.5 . .
C541 C544 H54H 109.5 . .
H54G C544 H54H 109.5 . .
C541 C544 H54I 109.5 . .
H54G C544 H54I 109.5 . .
H54H C544 H54I 109.5 . .
C56 C55 C54 123.2(3) . .
C56 C55 H55 118.4 . .
C54 C55 H55 118.4 . .
C55 C56 C51 119.4(3) . .
C55 C56 C5 121.1(3) . .
C51 C56 C5 119.4(3) . .
C82 C5 C56 109.9(2) . .
C82 C5 H5A 109.7 . .
C56 C5 H5A 109.7 . .
C82 C5 H5B 109.7 . .
C56 C5 H5B 109.7 . .
H5A C5 H5B 108.2 . .
C61 O61 Mn3 119.99(17) . .
C61 O61 Mn4 135.39(18) . 2_666
Mn3 O61 Mn4 104.41(9) . 2_666
O61 C61 C62 120.7(2) . .
O61 C61 C66 119.9(3) . .
C62 C61 C66 119.4(3) . .
C63 C62 C61 119.6(3) . .
C63 C62 C7 119.0(3) . .
C61 C62 C7 121.2(3) . .
C62 C63 C64 122.3(3) . .
C62 C63 H63 118.9 . .
C64 C63 H63 118.9 . .
C65 C64 C63 116.4(3) . .
C65 C64 C641 120.2(3) . .
C63 C64 C641 123.3(3) . .
C642 C641 C64 112.5(2) . .
C642 C641 C644 108.6(3) . .
C64 C641 C644 107.9(3) . .
C642 C641 C643 108.6(3) . .
C64 C641 C643 110.2(2) . .
C644 C641 C643 109.1(2) . .
C641 C642 H64A 109.5 . .
C641 C642 H64B 109.5 . .
H64A C642 H64B 109.5 . .
C641 C642 H64C 109.5 . .
H64A C642 H64C 109.5 . .
H64B C642 H64C 109.5 . .
C641 C643 H64D 109.5 . .
C641 C643 H64E 109.5 . .
H64D C643 H64E 109.5 . .
C641 C643 H64F 109.5 . .
H64D C643 H64F 109.5 . .
H64E C643 H64F 109.5 . .
C641 C644 H64G 109.5 . .
C641 C644 H64H 109.5 . .
H64G C644 H64H 109.5 . .
C641 C644 H64I 109.5 . .
H64G C644 H64I 109.5 . .
H64H C644 H64I 109.5 . .
C66 C65 C64 123.1(3) . .
C66 C65 H65 118.5 . .
C64 C65 H65 118.5 . .
C65 C66 C61 119.2(3) . .
C65 C66 C6 119.8(3) . .
C61 C66 C6 120.9(3) . .
C52 C6 C66 111.6(2) . .
C52 C6 H6A 109.3 . .
C66 C6 H6A 109.3 . .
C52 C6 H6B 109.3 . .
C66 C6 H6B 109.3 . .
H6A C6 H6B 108 . .
C71 O71 Mn3 127.05(17) . .
O71 C71 C72 120.3(3) . .
O71 C71 C76 120.1(3) . .
C72 C71 C76 119.5(3) . .
C73 C72 C71 119.3(3) . .
C73 C72 C8 120.9(3) . .
C71 C72 C8 119.8(3) . .
C72 C73 C74 122.7(3) . .
C72 C73 H73 118.6 . .
C74 C73 H73 118.6 . .
C73 C74 C75 116.4(3) . .
C73 C74 C741 122.8(3) . .
C75 C74 C741 120.9(3) . .
C743 C741 C74 113.1(3) . .
C743 C741 C742 108.9(3) . .
C74 C741 C742 108.8(3) . .
C743 C741 C744 107.9(3) . .
C74 C741 C744 109.7(3) . .
C742 C741 C744 108.3(3) . .
C741 C742 H74A 109.5 . .
C741 C742 H74B 109.5 . .
H74A C742 H74B 109.5 . .
C741 C742 H74C 109.5 . .
H74A C742 H74C 109.5 . .
H74B C742 H74C 109.5 . .
C741 C743 H74D 109.5 . .
C741 C743 H74E 109.5 . .
H74D C743 H74E 109.5 . .
C741 C743 H74F 109.5 . .
H74D C743 H74F 109.5 . .
H74E C743 H74F 109.5 . .
C741 C744 H74G 109.5 . .
C741 C744 H74H 109.5 . .
H74G C744 H74H 109.5 . .
C741 C744 H74I 109.5 . .
H74G C744 H74I 109.5 . .
H74H C744 H74I 109.5 . .
C76 C75 C74 123.1(3) . .
C76 C75 H75 118.4 . .
C74 C75 H75 118.4 . .
C75 C76 C71 119.0(3) . .
C75 C76 C7 120.6(3) . .
C71 C76 C7 120.2(3) . .
C76 C7 C62 110.7(2) . .
C76 C7 H7A 109.5 . .
C62 C7 H7A 109.5 . .
C76 C7 H7B 109.5 . .
C62 C7 H7B 109.5 . .
H7A C7 H7B 108.1 . .
C81 O81 Mn3 119.05(18) . .
O81 C81 C86 121.1(3) . .
O81 C81 C82 119.8(3) . .
C86 C81 C82 119.2(3) . .
C83 C82 C81 118.9(3) . .
C83 C82 C5 120.2(3) . .
C81 C82 C5 120.7(3) . .
C84 C83 C82 123.3(3) . .
C84 C83 H83 118.3 . .
C82 C83 H83 118.3 . .
C83 C84 C85 116.6(3) . .
C83 C84 C841 121.7(3) . .
C85 C84 C841 121.7(3) . .
C842 C841 C843 113.8(5) . .
C847 C841 C846 113.9(6) . .
C847 C841 C84 111.2(5) . .
C842 C841 C84 110.5(4) . .
C843 C841 C84 113.4(4) . .
C846 C841 C84 114.4(5) . .
C847 C841 C845 104.4(6) . .
C846 C841 C845 103.5(6) . .
C84 C841 C845 108.5(5) . .
C842 C841 C844 105.1(4) . .
C843 C841 C844 105.3(5) . .
C84 C841 C844 108.1(4) . .
C841 C842 H84A 109.5 . .
C841 C842 H84B 109.5 . .
C841 C842 H84C 109.5 . .
C841 C843 H84D 109.5 . .
C841 C843 H84E 109.5 . .
C841 C843 H84F 109.5 . .
C841 C844 H84G 109.5 . .
C841 C844 H84H 109.5 . .
C841 C844 H84I 109.5 . .
C841 C845 H84J 109.5 . .
C841 C845 H84K 109.5 . .
H84J C845 H84K 109.5 . .
C841 C845 H84L 109.5 . .
H84J C845 H84L 109.5 . .
H84K C845 H84L 109.5 . .
C841 C846 H84M 109.5 . .
C841 C846 H84N 109.5 . .
H84M C846 H84N 109.5 . .
C841 C846 H84O 109.5 . .
H84M C846 H84O 109.5 . .
H84N C846 H84O 109.5 . .
C841 C847 H84P 109.5 . .
C841 C847 H84Q 109.5 . .
H84P C847 H84Q 109.5 . .
C841 C847 H84R 109.5 . .
H84P C847 H84R 109.5 . .
H84Q C847 H84R 109.5 . .
C86 C85 C84 122.5(3) . .
C86 C85 H85 118.7 . .
C84 C85 H85 118.7 . .
C85 C86 C81 119.4(3) . .
C85 C86 C8 119.5(3) . .
C81 C86 C8 121.0(3) . .
C72 C8 C86 110.8(2) . .
C72 C8 H8A 109.5 . .
C86 C8 H8A 109.5 . .
C72 C8 H8B 109.5 . .
C86 C8 H8B 109.5 . .
H8A C8 H8B 108.1 . .
Mn3 O5 Mn4 99.50(8) . .
Mn3 O5 Mn4 99.09(9) . 2_666
Mn4 O5 Mn4 97.86(8) . 2_666
Mn3 O5 H5 109(2) . .
Mn4 O5 H5 125(2) . .
Mn4 O5 H5 122(2) 2_666 .
S6' O6 S6 80.03(17) . .
S6' O6 Mn4 140.64(18) . .
S6 O6 Mn4 136.00(17) . .
O6 S6 C601 108.5(5) . .
O6 S6 C602 108.7(3) . .
C601 S6 C602 99.4(6) . .
O6 S6' C603 104.6(3) . .
O6 S6' C604 114.9(4) . .
C603 S6' C604 96.0(6) . .
S6' C603 H60G 109.5 . .
S6' C603 H60H 109.5 . .
H60G C603 H60H 109.5 . .
S6' C603 H60I 109.5 . .
H60G C603 H60I 109.5 . .
H60H C603 H60I 109.5 . .
S6' C604 H60J 109.5 . .
S6' C604 H60K 109.5 . .
H60J C604 H60K 109.5 . .
S6' C604 H60L 109.5 . .
H60J C604 H60L 109.5 . .
H60K C604 H60L 109.5 . .
S7 O7 Mn4 119.82(12) . .
O7 S7 C701 105.73(16) . .
O7 S7 C702 104.45(15) . .
C701 S7 C702 99.24(16) . .
S7 C701 H70A 109.5 . .
S7 C701 H70B 109.5 . .
H70A C701 H70B 109.5 . .
S7 C701 H70C 109.5 . .
H70A C701 H70C 109.5 . .
H70B C701 H70C 109.5 . .
S7 C702 H70D 109.5 . .
S7 C702 H70E 109.5 . .
H70D C702 H70E 109.5 . .
S7 C702 H70F 109.5 . .
H70D C702 H70F 109.5 . .
H70E C702 H70F 109.5 . .
N801 C801 C802 179.4(5) . .
C801 C802 H80A 109.5 . .
C801 C802 H80B 109.5 . .
H80A C802 H80B 109.5 . .
C801 C802 H80C 109.5 . .
H80A C802 H80C 109.5 . .
H80B C802 H80C 109.5 . .
N901 C901 C902 172.0(12) . .
C901 C902 H90A 109.5 . .
C901 C902 H90B 109.5 . .
H90A C902 H90B 109.5 . .
C901 C902 H90C 109.5 . .
H90A C902 H90C 109.5 . .
H90B C902 H90C 109.5 . .

loop_
_geom_bond_atom_site_label_1
_geom_bond_atom_site_label_2
_geom_bond_distance
_geom_bond_site_symmetry_2
Mn1 O41 1.894(2) .
Mn1 O31 1.904(2) .
Mn1 O11 1.962(2) .
Mn1 O21 1.968(2) .
Mn1 O1 2.076(2) .
Mn2 O3 2.130(2) .
Mn2 O2 2.141(2) .
Mn2 O1 2.195(2) 2_757
Mn2 O11 2.1978(19) .
Mn2 O1 2.208(2) .
Mn2 O21 2.2215(19) 2_757
Mn3 O71 1.8819(19) .
Mn3 O81 1.905(2) .
Mn3 O51 1.9584(19) .
Mn3 O61 1.970(2) .
Mn3 O5 2.086(2) .
Mn4 O7 2.1480(19) .
Mn4 O6 2.159(2) .
Mn4 O5 2.187(2) .
Mn4 O61 2.190(2) 2_666
Mn4 O51 2.234(2) .
Mn4 O5 2.235(2) 2_666
O11 C11 1.363(3) .
C11 C16 1.398(4) .
C11 C12 1.402(4) .
C12 C13 1.393(4) .
C12 C2 1.518(4) .
C13 C14 1.392(4) .
C13 H13 0.95 .
C14 C15 1.399(4) .
C14 C141 1.535(4) .
C141 C143 1.525(5) .
C141 C144 1.527(4) .
C141 C142 1.530(5) .
C142 H14A 0.98 .
C142 H14B 0.98 .
C142 H14C 0.98 .
C143 H14D 0.98 .
C143 H14E 0.98 .
C143 H14F 0.98 .
C144 H14G 0.98 .
C144 H14H 0.98 .
C144 H14I 0.98 .
C15 C16 1.399(4) .
C15 H15 0.95 .
C16 C1 1.522(4) .
C1 C42 1.503(4) .
C1 H1A 0.99 .
C1 H1B 0.99 .
O21 C21 1.369(3) .
O21 Mn2 2.2215(19) 2_757
C21 C22 1.387(4) .
C21 C26 1.410(4) .
C22 C23 1.396(4) .
C22 C3 1.519(4) .
C23 C24 1.394(4) .
C23 H23 0.95 .
C24 C25 1.377(4) .
C24 C241 1.542(4) .
C241 C242 1.516(5) .
C241 C244 1.545(4) .
C241 C243 1.548(4) .
C242 H24A 0.98 .
C242 H24B 0.98 .
C242 H24C 0.98 .
C243 H24D 0.98 .
C243 H24E 0.98 .
C243 H24F 0.98 .
C244 H24G 0.98 .
C244 H24H 0.98 .
C244 H24I 0.98 .
C25 C26 1.391(4) .
C25 H25 0.95 .
C26 C2 1.502(4) .
C2 H2A 0.99 .
C2 H2B 0.99 .
O31 C31 1.340(3) .
C31 C32 1.411(4) .
C31 C36 1.415(4) .
C32 C33 1.382(4) .
C32 C4 1.502(4) .
C33 C34 1.392(4) .
C33 H33 0.95 .
C34 C35 1.395(4) .
C34 C341 1.531(4) .
C341 C342 1.522(5) .
C341 C343 1.538(4) .
C341 C344 1.548(4) .
C342 H34A 0.98 .
C342 H34B 0.98 .
C342 H34C 0.98 .
C343 H34D 0.98 .
C343 H34E 0.98 .
C343 H34F 0.98 .
C344 H34G 0.98 .
C344 H34H 0.98 .
C344 H34I 0.98 .
C35 C36 1.391(4) .
C35 H35 0.95 .
C36 C3 1.513(4) .
C3 H3A 0.99 .
C3 H3B 0.99 .
O41 C41 1.349(3) .
C41 C46 1.401(4) .
C41 C42 1.414(4) .
C42 C43 1.389(4) .
C43 C44 1.395(4) .
C43 H43 0.95 .
C44 C45 1.401(4) .
C44 C441 1.527(4) .
C441 C443 1.514(5) .
C441 C444 1.523(4) .
C441 C442 1.534(5) .
C442 H44A 0.98 .
C442 H44B 0.98 .
C442 H44C 0.98 .
C443 H44D 0.98 .
C443 H44E 0.98 .
C443 H44F 0.98 .
C444 H44G 0.98 .
C444 H44H 0.98 .
C444 H44I 0.98 .
C45 C46 1.385(4) .
C45 H45 0.95 .
C46 C4 1.514(4) .
C4 H4A 0.99 .
C4 H4B 0.99 .
O1 Mn2 2.195(2) 2_757
O1 H1 0.797(17) .
O2 S2 1.509(2) .
S2 C202 1.777(3) .
S2 C201 1.780(3) .
C201 H20A 0.98 .
C201 H20B 0.98 .
C201 H20C 0.98 .
C202 H20D 0.98 .
C202 H20E 0.98 .
C202 H20F 0.98 .
O3 S3 1.519(2) .
S3 C302 1.777(3) .
S3 C301 1.783(4) .
C301 H30A 0.98 .
C301 H30B 0.98 .
C301 H30C 0.98 .
C302 H30D 0.98 .
C302 H30E 0.98 .
C302 H30F 0.98 .
N401 C401 1.153(5) .
C401 C402 1.449(6) .
C402 H40A 0.98 .
C402 H40B 0.98 .
C402 H40C 0.98 .
O51 C51 1.360(3) .
C51 C52 1.398(4) .
C51 C56 1.409(4) .
C52 C53 1.397(4) .
C52 C6 1.514(4) .
C53 C54 1.394(4) .
C53 H53 0.95 .
C54 C55 1.387(4) .
C54 C541 1.544(4) .
C541 C543 1.518(5) .
C541 C544 1.527(5) .
C541 C542 1.543(5) .
C542 H54A 0.98 .
C542 H54B 0.98 .
C542 H54C 0.98 .
C543 H54D 0.98 .
C543 H54E 0.98 .
C543 H54F 0.98 .
C544 H54G 0.98 .
C544 H54H 0.98 .
C544 H54I 0.98 .
C55 C56 1.385(4) .
C55 H55 0.95 .
C56 C5 1.517(4) .
C5 C82 1.511(4) .
C5 H5A 0.99 .
C5 H5B 0.99 .
O61 C61 1.365(3) .
O61 Mn4 2.190(2) 2_666
C61 C62 1.400(4) .
C61 C66 1.409(4) .
C62 C63 1.396(4) .
C62 C7 1.517(4) .
C63 C64 1.405(4) .
C63 H63 0.95 .
C64 C65 1.399(4) .
C64 C641 1.525(4) .
C641 C642 1.519(4) .
C641 C644 1.532(4) .
C641 C643 1.543(4) .
C642 H64A 0.98 .
C642 H64B 0.98 .
C642 H64C 0.98 .
C643 H64D 0.98 .
C643 H64E 0.98 .
C643 H64F 0.98 .
C644 H64G 0.98 .
C644 H64H 0.98 .
C644 H64I 0.98 .
C65 C66 1.389(4) .
C65 H65 0.95 .
C66 C6 1.514(4) .
C6 H6A 0.99 .
C6 H6B 0.99 .
O71 C71 1.344(4) .
C71 C72 1.401(4) .
C71 C76 1.406(4) .
C72 C73 1.390(4) .
C72 C8 1.509(4) .
C73 C74 1.394(4) .
C73 H73 0.95 .
C74 C75 1.395(4) .
C74 C741 1.536(4) .
C741 C743 1.514(5) .
C741 C742 1.541(4) .
C741 C744 1.548(4) .
C742 H74A 0.98 .
C742 H74B 0.98 .
C742 H74C 0.98 .
C743 H74D 0.98 .
C743 H74E 0.98 .
C743 H74F 0.98 .
C744 H74G 0.98 .
C744 H74H 0.98 .
C744 H74I 0.98 .
C75 C76 1.386(4) .
C75 H75 0.95 .
C76 C7 1.511(4) .
C7 H7A 0.99 .
C7 H7B 0.99 .
O81 C81 1.355(3) .
C81 C86 1.406(4) .
C81 C82 1.411(4) .
C82 C83 1.389(4) .
C83 C84 1.385(4) .
C83 H83 0.95 .
C84 C85 1.400(4) .
C84 C841 1.539(4) .
C841 C847 1.417(10) .
C841 C842 1.472(7) .
C841 C843 1.500(8) .
C841 C846 1.503(9) .
C841 C845 1.554(11) .
C841 C844 1.616(8) .
C842 H84A 0.98 .
C842 H84B 0.98 .
C842 H84C 0.98 .
C843 H84D 0.98 .
C843 H84E 0.98 .
C843 H84F 0.98 .
C844 H84G 0.98 .
C844 H84H 0.98 .
C844 H84I 0.98 .
C845 H84J 0.98 .
C845 H84K 0.98 .
C845 H84L 0.98 .
C846 H84M 0.98 .
C846 H84N 0.98 .
C846 H84O 0.98 .
C847 H84P 0.98 .
C847 H84Q 0.98 .
C847 H84R 0.98 .
C85 C86 1.389(4) .
C85 H85 0.95 .
C86 C8 1.518(4) .
C8 H8A 0.99 .
C8 H8B 0.99 .
O5 Mn4 2.235(2) 2_666
O5 H5 0.812(17) .
O6 S6' 1.384(3) .
O6 S6 1.389(3) .
S6 C601 1.721(14) .
S6 C602 1.750(7) .
C601 H60A 0.98 .
C601 H60B 0.98 .
C601 H60C 0.98 .
C602 H60D 0.98 .
C602 H60E 0.98 .
C602 H60F 0.98 .
S6' C603 1.780(8) .
S6' C604 1.781(12) .
C603 H60G 0.98 .
C603 H60H 0.98 .
C603 H60I 0.98 .
C604 H60J 0.98 .
C604 H60K 0.98 .
C604 H60L 0.98 .
O7 S7 1.524(2) .
S7 C701 1.764(3) .
S7 C702 1.778(3) .
C701 H70A 0.98 .
C701 H70B 0.98 .
C701 H70C 0.98 .
C702 H70D 0.98 .
C702 H70E 0.98 .
C702 H70F 0.98 .
N801 C801 1.127(5) .
C801 C802 1.447(5) .
C802 H80A 0.98 .
C802 H80B 0.98 .
C802 H80C 0.98 .
C901 N901 1.163(7) .
C901 C902 1.419(7) .
C902 H90A 0.98 .
C902 H90B 0.98 .
C902 H90C 0.98 .
